data_7034071
loop_
_publ_author_name
'Spinney, Heather A.'
'Clough, Christopher R.'
'Cummins, Christopher C.'

_publ_section_title
;
 The titanium tris-anilide cation [Ti(N[(t)Bu]Ar)3](+) stabilized as its
 perfluoro-tetra-phenylborate salt: structural characterization and
 synthesis in connection with redox activity of 4,4'-bipyridine dititanium
 complexes.
;
_journal_issue 15
_journal_name_full 'Dalton transactions (Cambridge, England : 2003)'
_journal_page_first 6784
_journal_page_last 6796
_journal_paper_doi 10.1039/c5dt00105f
_journal_volume 44
_journal_year 2015
_chemical_formula_sum 'C68 H72 B F20 N3 O2 Ti'
_chemical_formula_weight 1402.00
_chemical_name_common '[Ti(N[t-Bu]Ar)3(thf)][B(C6F5)4]'
_chemical_name_systematic
;
?
;
_space_group_IT_number 2
_symmetry_cell_setting triclinic
_symmetry_space_group_name_Hall '-P 1'
_symmetry_space_group_name_H-M 'P -1'
_atom_sites_solution_hydrogens geom
_atom_sites_solution_primary direct
_atom_sites_solution_secondary difmap
_audit_creation_method SHELXL-97
_audit_update_record
;
2012-07-24 deposited with the CCDC.
2015-02-16 downloaded from the CCDC.
;
_cell_angle_alpha 107.9740(10)
_cell_angle_beta 95.3190(10)
_cell_angle_gamma 95.813(2)
_cell_formula_units_Z 2
_cell_length_a 13.3000(11)
_cell_length_b 13.5930(11)
_cell_length_c 19.2817(15)
_cell_measurement_reflns_used 9899
_cell_measurement_temperature 100(2)
_cell_measurement_theta_max 28.2
_cell_measurement_theta_min 2.37
_cell_volume 3270.3(5)
_computing_cell_refinement 'Bruker SAINT'
_computing_data_collection 'Bruker APEX2'
_computing_data_reduction 'Bruker SAINT'
_computing_molecular_graphics 'Bruker SHELXTL'
_computing_publication_material 'Bruker SHELXTL'
_computing_structure_refinement 'SHELXL-97 (Sheldrick, 2008)'
_computing_structure_solution 'SHELXS-97 (Sheldrick, 2008)'
_diffrn_ambient_temperature 100(2)
_diffrn_measured_fraction_theta_full 1.000
_diffrn_measured_fraction_theta_max 1.000
_diffrn_measurement_device_type 'Bruker APEX-II CCD'
_diffrn_measurement_method '\f and \w scans'
_diffrn_radiation_monochromator graphite
_diffrn_radiation_source 'fine-focus sealed tube'
_diffrn_radiation_type MoK\a
_diffrn_radiation_wavelength 0.71073
_diffrn_reflns_av_R_equivalents 0.0505
_diffrn_reflns_av_sigmaI/netI 0.0382
_diffrn_reflns_limit_h_max 17
_diffrn_reflns_limit_h_min -17
_diffrn_reflns_limit_k_max 17
_diffrn_reflns_limit_k_min -17
_diffrn_reflns_limit_l_max 25
_diffrn_reflns_limit_l_min -25
_diffrn_reflns_number 77101
_diffrn_reflns_theta_full 27.48
_diffrn_reflns_theta_max 27.48
_diffrn_reflns_theta_min 1.55
_exptl_absorpt_coefficient_mu 0.235
_exptl_absorpt_correction_T_max 0.9769
_exptl_absorpt_correction_T_min 0.9201
_exptl_absorpt_correction_type empirical
_exptl_absorpt_process_details SADABS
_exptl_crystal_colour orange
_exptl_crystal_density_diffrn 1.424
_exptl_crystal_density_method 'not measured'
_exptl_crystal_description block
_exptl_crystal_F_000 1448
_exptl_crystal_size_max 0.36
_exptl_crystal_size_mid 0.21
_exptl_crystal_size_min 0.10
_refine_diff_density_max 0.348
_refine_diff_density_min -0.378
_refine_diff_density_rms 0.054
_refine_ls_extinction_method none
_refine_ls_goodness_of_fit_ref 1.030
_refine_ls_hydrogen_treatment riding
_refine_ls_matrix_type full
_refine_ls_number_parameters 861
_refine_ls_number_reflns 15001
_refine_ls_number_restraints 0
_refine_ls_restrained_S_all 1.030
_refine_ls_R_factor_all 0.0560
_refine_ls_R_factor_gt 0.0399
_refine_ls_shift/su_max 0.032
_refine_ls_shift/su_mean 0.002
_refine_ls_structure_factor_coef Fsqd
_refine_ls_weighting_details 'calc w=1/[\s^2^(Fo^2^)+(0.0338P)^2^+2.1636P] where P=(Fo^2^+2Fc^2^)/3'
_refine_ls_weighting_scheme calc
_refine_ls_wR_factor_gt 0.0895
_refine_ls_wR_factor_ref 0.0984
_reflns_number_gt 11763
_reflns_number_total 15001
_reflns_threshold_expression >2sigma(I)
_cod_data_source_file c5dt00105f2.cif
_cod_data_source_block 10120
_cod_depositor_comments
;
The following automatic conversions were performed:

'_symmetry_cell_setting' value 'Triclinic' changed to 'triclinic'
according to
/usr/data/users/saulius/crontab/automatic-downloads/rss-feeds/RSC/lib/dictionaries/cif_core.dic
dictionary named 'cif_core.dic' version 2.4.2 from 2011-04-26.

'_exptl_absorpt_correction_type' value 'Empirical' changed to
'empirical' according to
/usr/data/users/saulius/crontab/automatic-downloads/rss-feeds/RSC/lib/dictionaries/cif_core.dic
dictionary named 'cif_core.dic' version 2.4.2 from 2011-04-26.

Automatic conversion script
Id: cif_fix_values 3008 2015-01-20 13:52:24Z robertas 

 Adding full bibliography for 7034069--7034073.cif.
;
_cod_original_sg_symbol_H-M P-1
_cod_database_code 7034071

loop_
_symmetry_equiv_pos_as_xyz
'x, y, z'
'-x, -y, -z'

loop_
_atom_site_label
_atom_site_type_symbol
_atom_site_fract_x
_atom_site_fract_y
_atom_site_fract_z
_atom_site_U_iso_or_equiv
_atom_site_adp_type
_atom_site_occupancy
_atom_site_symmetry_multiplicity
_atom_site_calc_flag
_atom_site_refinement_flags
Ti1 Ti 0.71792(2) 0.35445(2) 0.303989(15) 0.01393(7) Uani 1 1 d .
O1T O 0.69102(9) 0.21898(9) 0.21209(6) 0.0178(2) Uani 1 1 d .
N1 N 0.58121(10) 0.38764(11) 0.31308(7) 0.0159(3) Uani 1 1 d .
C1T C 0.76113(14) 0.14094(14) 0.18616(9) 0.0217(4) Uani 1 1 d .
H1T1 H 0.7562 0.0882 0.2118 0.026 Uiso 1 1 calc R
H1T2 H 0.8325 0.1753 0.1951 0.026 Uiso 1 1 calc R
B1 B 0.23030(14) 0.88153(15) 0.25446(10) 0.0167(4) Uani 1 1 d .
O1S O 0.68275(11) 0.67379(11) 0.02814(8) 0.0368(3) Uani 1 1 d .
C1S C 0.85007(16) 0.64999(17) 0.08170(11) 0.0339(5) Uani 1 1 d .
H1S1 H 0.8887 0.6552 0.1288 0.051 Uiso 1 1 calc R
H1S2 H 0.8856 0.6978 0.0601 0.051 Uiso 1 1 calc R
H1S3 H 0.8441 0.5783 0.0482 0.051 Uiso 1 1 calc R
N2 N 0.79234(10) 0.46206(11) 0.27759(7) 0.0152(3) Uani 1 1 d .
C2T C 0.72643(15) 0.09051(16) 0.10425(10) 0.0291(4) Uani 1 1 d .
H2T1 H 0.7398 0.0171 0.0871 0.035 Uiso 1 1 calc R
H2T2 H 0.7607 0.1296 0.0754 0.035 Uiso 1 1 calc R
C2S C 0.74464(16) 0.67899(17) 0.09414(11) 0.0320(4) Uani 1 1 d .
H2S1 H 0.7099 0.6314 0.1170 0.038 Uiso 1 1 calc R
H2S2 H 0.7514 0.7508 0.1291 0.038 Uiso 1 1 calc R
N3 N 0.77569(10) 0.34554(11) 0.39562(7) 0.0159(3) Uani 1 1 d .
C3T C 0.61254(15) 0.09702(15) 0.09861(10) 0.0283(4) Uani 1 1 d .
H3T1 H 0.5840 0.0908 0.0479 0.034 Uiso 1 1 calc R
H3T2 H 0.5752 0.0420 0.1139 0.034 Uiso 1 1 calc R
C3S C 0.70765(18) 0.76145(18) 0.00477(13) 0.0394(5) Uani 1 1 d .
H3S1 H 0.7777 0.7628 -0.0087 0.047 Uiso 1 1 calc R
H3S2 H 0.7046 0.8267 0.0451 0.047 Uiso 1 1 calc R
C4T C 0.60801(14) 0.20431(14) 0.15133(9) 0.0219(4) Uani 1 1 d .
H4T1 H 0.6195 0.2583 0.1272 0.026 Uiso 1 1 calc R
H4T2 H 0.5411 0.2080 0.1699 0.026 Uiso 1 1 calc R
C4S C 0.6330(2) 0.7538(2) -0.06038(14) 0.0521(7) Uani 1 1 d .
H4S1 H 0.6492 0.8142 -0.0769 0.078 Uiso 1 1 calc R
H4S2 H 0.5639 0.7526 -0.0466 0.078 Uiso 1 1 calc R
H4S3 H 0.6371 0.6896 -0.1003 0.078 Uiso 1 1 calc R
C11 C 0.55375(12) 0.48475(13) 0.30611(9) 0.0168(3) Uani 1 1 d .
C12 C 0.51324(13) 0.48868(13) 0.23770(9) 0.0182(3) Uani 1 1 d .
H12 H 0.5018 0.4267 0.1965 0.022 Uiso 1 1 calc R
C13 C 0.48916(13) 0.58195(14) 0.22861(9) 0.0196(3) Uani 1 1 d .
C14 C 0.50473(13) 0.67171(14) 0.28987(10) 0.0202(4) Uani 1 1 d .
H14 H 0.4892 0.7357 0.2841 0.024 Uiso 1 1 calc R
C15 C 0.54248(13) 0.67017(13) 0.35941(9) 0.0196(3) Uani 1 1 d .
C16 C 0.56698(13) 0.57577(13) 0.36667(9) 0.0187(3) Uani 1 1 d .
H16 H 0.5931 0.5736 0.4136 0.022 Uiso 1 1 calc R
C17 C 0.49315(13) 0.31973(13) 0.32847(10) 0.0191(3) Uani 1 1 d .
C21 C 0.79354(13) 0.42244(13) 0.19847(9) 0.0168(3) Uani 1 1 d .
C22 C 0.87171(13) 0.36683(13) 0.16996(9) 0.0193(3) Uani 1 1 d .
H22 H 0.9236 0.3549 0.2026 0.023 Uiso 1 1 calc R
C23 C 0.87432(14) 0.32872(14) 0.09427(10) 0.0233(4) Uani 1 1 d .
C24 C 0.79574(15) 0.34464(14) 0.04740(9) 0.0252(4) Uani 1 1 d .
H24 H 0.7961 0.3175 -0.0042 0.030 Uiso 1 1 calc R
C25 C 0.71701(15) 0.39897(14) 0.07392(9) 0.0240(4) Uani 1 1 d .
C26 C 0.71760(13) 0.43948(14) 0.15019(9) 0.0197(3) Uani 1 1 d .
H26 H 0.6656 0.4790 0.1693 0.024 Uiso 1 1 calc R
C27 C 0.85210(13) 0.56958(13) 0.31341(9) 0.0178(3) Uani 1 1 d .
C31 C 0.84616(12) 0.27365(13) 0.36635(9) 0.0163(3) Uani 1 1 d .
C32 C 0.82570(13) 0.16739(14) 0.35868(9) 0.0185(3) Uani 1 1 d .
H32 H 0.7623 0.1411 0.3696 0.022 Uiso 1 1 calc R
C33 C 0.89672(13) 0.09960(14) 0.33534(9) 0.0204(4) Uani 1 1 d .
C34 C 0.98733(13) 0.13950(15) 0.31616(9) 0.0218(4) Uani 1 1 d .
H34 H 1.0360 0.0939 0.2997 0.026 Uiso 1 1 calc R
C35 C 1.00872(13) 0.24372(15) 0.32027(9) 0.0218(4) Uani 1 1 d .
C36 C 0.93770(13) 0.31058(14) 0.34658(9) 0.0191(3) Uani 1 1 d .
H36 H 0.9518 0.3824 0.3511 0.023 Uiso 1 1 calc R
C37 C 0.77440(13) 0.37359(14) 0.47771(9) 0.0194(3) Uani 1 1 d .
C41 C 0.15915(13) 0.92678(13) 0.19901(9) 0.0185(3) Uani 1 1 d .
F42 F 0.01289(7) 0.83661(8) 0.22515(5) 0.0228(2) Uani 1 1 d .
C42 C 0.05370(13) 0.90124(13) 0.19075(9) 0.0194(3) Uani 1 1 d .
F43 F -0.11607(8) 0.91058(9) 0.14403(6) 0.0299(2) Uani 1 1 d .
C43 C -0.01450(14) 0.93719(14) 0.14889(10) 0.0234(4) Uani 1 1 d .
F44 F -0.04401(9) 1.03964(10) 0.07199(7) 0.0405(3) Uani 1 1 d .
C44 C 0.02180(15) 1.00369(15) 0.11253(10) 0.0276(4) Uani 1 1 d .
F45 F 0.16147(10) 1.09941(10) 0.08531(7) 0.0422(3) Uani 1 1 d .
C45 C 0.12501(16) 1.03285(15) 0.11956(11) 0.0288(4) Uani 1 1 d .
F46 F 0.29095(8) 1.03122(8) 0.16657(6) 0.0283(2) Uani 1 1 d .
C46 C 0.19102(14) 0.99553(14) 0.16226(10) 0.0227(4) Uani 1 1 d .
F51 F 0.31781(8) 0.81878(8) 0.11914(6) 0.0269(2) Uani 1 1 d .
C51 C 0.35409(13) 0.90107(13) 0.24836(9) 0.0187(3) Uani 1 1 d .
C52 C 0.38735(14) 0.86402(14) 0.17995(10) 0.0224(4) Uani 1 1 d .
F53 F 0.51364(9) 0.83417(9) 0.09912(7) 0.0380(3) Uani 1 1 d .
C53 C 0.48816(15) 0.87033(14) 0.16773(11) 0.0266(4) Uani 1 1 d .
F54 F 0.66226(8) 0.92077(10) 0.21621(7) 0.0394(3) Uani 1 1 d .
C54 C 0.56327(14) 0.91430(15) 0.22678(12) 0.0282(4) Uani 1 1 d .
F55 F 0.60833(8) 0.99335(9) 0.35457(7) 0.0332(3) Uani 1 1 d .
C55 C 0.53567(14) 0.95068(14) 0.29617(11) 0.0249(4) Uani 1 1 d .
F56 F 0.41502(8) 0.98041(8) 0.37641(5) 0.0251(2) Uani 1 1 d .
C56 C 0.43331(13) 0.94321(13) 0.30584(10) 0.0206(4) Uani 1 1 d .
C61 C 0.20784(12) 0.75251(13) 0.23287(9) 0.0167(3) Uani 1 1 d .
F62 F 0.30676(8) 0.76450(8) 0.34466(5) 0.0217(2) Uani 1 1 d .
C62 C 0.25133(13) 0.70406(13) 0.28024(9) 0.0185(3) Uani 1 1 d .
F63 F 0.28295(9) 0.55638(8) 0.31631(6) 0.0288(2) Uani 1 1 d .
C63 C 0.24140(14) 0.59736(14) 0.26669(9) 0.0220(4) Uani 1 1 d .
F64 F 0.17846(10) 0.42733(8) 0.18651(6) 0.0364(3) Uani 1 1 d .
C64 C 0.18796(15) 0.53161(14) 0.20124(10) 0.0244(4) Uani 1 1 d .
F65 F 0.09287(9) 0.51149(8) 0.08707(6) 0.0328(3) Uani 1 1 d .
C65 C 0.14506(14) 0.57416(14) 0.15133(9) 0.0224(4) Uani 1 1 d .
F66 F 0.11173(8) 0.71535(8) 0.11446(5) 0.0224(2) Uani 1 1 d .
C66 C 0.15602(13) 0.68199(14) 0.16768(9) 0.0186(3) Uani 1 1 d .
C71 C 0.20232(12) 0.94632(13) 0.33676(9) 0.0165(3) Uani 1 1 d .
F72 F 0.11304(8) 0.80439(8) 0.36501(5) 0.0235(2) Uani 1 1 d .
C72 C 0.14918(13) 0.90724(13) 0.38376(9) 0.0188(3) Uani 1 1 d .
F73 F 0.07998(9) 0.92317(8) 0.49500(6) 0.0304(3) Uani 1 1 d .
C73 C 0.12887(14) 0.96798(14) 0.45190(9) 0.0220(4) Uani 1 1 d .
F74 F 0.14012(9) 1.13462(8) 0.54177(6) 0.0320(3) Uani 1 1 d .
C74 C 0.15860(14) 1.07446(14) 0.47565(9) 0.0228(4) Uani 1 1 d .
F75 F 0.23616(8) 1.22283(8) 0.45153(6) 0.0271(2) Uani 1 1 d .
C75 C 0.20837(13) 1.11837(13) 0.43023(9) 0.0205(4) Uani 1 1 d .
F76 F 0.27925(8) 1.10312(8) 0.32266(5) 0.0222(2) Uani 1 1 d .
C76 C 0.22845(13) 1.05455(13) 0.36385(9) 0.0182(3) Uani 1 1 d .
C131 C 0.44826(15) 0.58586(15) 0.15377(10) 0.0255(4) Uani 1 1 d .
H13A H 0.3931 0.6292 0.1588 0.038 Uiso 1 1 calc R
H13B H 0.4221 0.5150 0.1213 0.038 Uiso 1 1 calc R
H13C H 0.5031 0.6159 0.1328 0.038 Uiso 1 1 calc R
C151 C 0.55805(15) 0.76875(14) 0.42480(10) 0.0273(4) Uani 1 1 d .
H15A H 0.6194 0.8135 0.4226 0.041 Uiso 1 1 calc R
H15B H 0.5660 0.7507 0.4703 0.041 Uiso 1 1 calc R
H15C H 0.4988 0.8060 0.4240 0.041 Uiso 1 1 calc R
C171 C 0.46402(14) 0.37020(15) 0.40560(10) 0.0255(4) Uani 1 1 d .
H17A H 0.5236 0.3816 0.4425 0.038 Uiso 1 1 calc R
H17B H 0.4093 0.3239 0.4150 0.038 Uiso 1 1 calc R
H17C H 0.4406 0.4373 0.4085 0.038 Uiso 1 1 calc R
C172 C 0.52588(13) 0.21266(13) 0.32358(10) 0.0211(4) Uani 1 1 d .
H17D H 0.5445 0.1799 0.2745 0.032 Uiso 1 1 calc R
H17E H 0.4693 0.1679 0.3325 0.032 Uiso 1 1 calc R
H17F H 0.5847 0.2219 0.3607 0.032 Uiso 1 1 calc R
C173 C 0.39807(13) 0.30352(15) 0.27268(11) 0.0243(4) Uani 1 1 d .
H17G H 0.4145 0.2713 0.2229 0.036 Uiso 1 1 calc R
H17H H 0.3753 0.3711 0.2765 0.036 Uiso 1 1 calc R
H17I H 0.3437 0.2578 0.2830 0.036 Uiso 1 1 calc R
C231 C 0.96053(16) 0.27229(16) 0.06320(11) 0.0316(4) Uani 1 1 d .
H23A H 0.9325 0.2076 0.0236 0.047 Uiso 1 1 calc R
H23B H 1.0009 0.2555 0.1022 0.047 Uiso 1 1 calc R
H23C H 1.0041 0.3171 0.0436 0.047 Uiso 1 1 calc R
C251 C 0.63202(17) 0.41376(17) 0.02173(10) 0.0330(5) Uani 1 1 d .
H25A H 0.6560 0.4696 0.0026 0.050 Uiso 1 1 calc R
H25B H 0.5735 0.4326 0.0480 0.050 Uiso 1 1 calc R
H25C H 0.6115 0.3487 -0.0192 0.050 Uiso 1 1 calc R
C271 C 0.96161(13) 0.57370(14) 0.29416(10) 0.0231(4) Uani 1 1 d .
H27A H 0.9600 0.5557 0.2407 0.035 Uiso 1 1 calc R
H27B H 0.9965 0.5237 0.3113 0.035 Uiso 1 1 calc R
H27C H 0.9982 0.6443 0.3182 0.035 Uiso 1 1 calc R
C272 C 0.85378(14) 0.59735(14) 0.39629(9) 0.0209(4) Uani 1 1 d .
H27D H 0.7837 0.5946 0.4082 0.031 Uiso 1 1 calc R
H27E H 0.8902 0.6679 0.4205 0.031 Uiso 1 1 calc R
H27F H 0.8885 0.5474 0.4136 0.031 Uiso 1 1 calc R
C273 C 0.79881(14) 0.64969(14) 0.28712(10) 0.0221(4) Uani 1 1 d .
H27G H 0.7975 0.6324 0.2338 0.033 Uiso 1 1 calc R
H27H H 0.8362 0.7198 0.3116 0.033 Uiso 1 1 calc R
H27I H 0.7289 0.6478 0.2993 0.033 Uiso 1 1 calc R
C331 C 0.87554(15) -0.01382(14) 0.33007(10) 0.0251(4) Uani 1 1 d .
H33A H 0.8565 -0.0566 0.2784 0.038 Uiso 1 1 calc R
H33B H 0.8196 -0.0233 0.3581 0.038 Uiso 1 1 calc R
H33C H 0.9368 -0.0352 0.3503 0.038 Uiso 1 1 calc R
C351 C 1.10778(14) 0.28479(17) 0.29966(12) 0.0306(4) Uani 1 1 d .
H35A H 1.1092 0.3593 0.3061 0.046 Uiso 0.50 1 calc PR
H35B H 1.1131 0.2468 0.2482 0.046 Uiso 0.50 1 calc PR
H35C H 1.1652 0.2749 0.3314 0.046 Uiso 0.50 1 calc PR
H35D H 1.1491 0.2280 0.2844 0.046 Uiso 0.50 1 calc PR
H35E H 1.1453 0.3406 0.3422 0.046 Uiso 0.50 1 calc PR
H35F H 1.0931 0.3124 0.2590 0.046 Uiso 0.50 1 calc PR
C371 C 0.71292(15) 0.28612(15) 0.49778(10) 0.0263(4) Uani 1 1 d .
H37A H 0.7432 0.2215 0.4804 0.039 Uiso 1 1 calc R
H37B H 0.6422 0.2748 0.4744 0.039 Uiso 1 1 calc R
H37C H 0.7143 0.3064 0.5513 0.039 Uiso 1 1 calc R
C372 C 0.88327(14) 0.39259(17) 0.51714(10) 0.0282(4) Uani 1 1 d .
H37D H 0.9150 0.3288 0.5004 0.042 Uiso 1 1 calc R
H37E H 0.8817 0.4118 0.5703 0.042 Uiso 1 1 calc R
H37F H 0.9229 0.4493 0.5060 0.042 Uiso 1 1 calc R
C373 C 0.72682(15) 0.47409(14) 0.50472(9) 0.0236(4) Uani 1 1 d .
H37G H 0.6568 0.4632 0.4801 0.035 Uiso 1 1 calc R
H37H H 0.7670 0.5304 0.4934 0.035 Uiso 1 1 calc R
H37I H 0.7261 0.4932 0.5580 0.035 Uiso 1 1 calc R

loop_
_atom_site_aniso_label
_atom_site_aniso_U_11
_atom_site_aniso_U_22
_atom_site_aniso_U_33
_atom_site_aniso_U_23
_atom_site_aniso_U_13
_atom_site_aniso_U_12
Ti1 0.01392(15) 0.01417(15) 0.01441(14) 0.00530(11) 0.00206(11) 0.00269(11)
O1T 0.0170(6) 0.0176(6) 0.0177(6) 0.0045(5) -0.0002(4) 0.0042(5)
N1 0.0150(7) 0.0155(7) 0.0196(7) 0.0085(6) 0.0029(5) 0.0028(5)
C1T 0.0208(9) 0.0182(9) 0.0242(9) 0.0035(7) 0.0008(7) 0.0060(7)
B1 0.0167(9) 0.0155(9) 0.0177(9) 0.0050(7) 0.0033(7) 0.0020(7)
O1S 0.0373(8) 0.0339(8) 0.0398(8) 0.0180(7) -0.0026(6) -0.0046(7)
C1S 0.0354(12) 0.0351(12) 0.0324(11) 0.0115(9) 0.0072(9) 0.0053(9)
N2 0.0157(7) 0.0161(7) 0.0135(6) 0.0042(5) 0.0020(5) 0.0020(5)
C2T 0.0329(11) 0.0258(10) 0.0236(9) -0.0001(8) -0.0004(8) 0.0101(8)
C2S 0.0333(11) 0.0319(11) 0.0316(10) 0.0117(9) 0.0055(8) 0.0015(9)
N3 0.0160(7) 0.0179(7) 0.0155(6) 0.0065(5) 0.0040(5) 0.0049(6)
C3T 0.0327(11) 0.0203(10) 0.0264(9) 0.0034(8) -0.0064(8) 0.0005(8)
C3S 0.0377(12) 0.0389(13) 0.0446(13) 0.0221(10) -0.0039(10) -0.0011(10)
C4T 0.0201(9) 0.0240(10) 0.0197(8) 0.0058(7) -0.0036(7) 0.0031(7)
C4S 0.0489(15) 0.0596(17) 0.0524(15) 0.0358(13) -0.0119(12) -0.0104(13)
C11 0.0130(8) 0.0179(8) 0.0227(8) 0.0098(7) 0.0048(6) 0.0038(6)
C12 0.0170(8) 0.0171(9) 0.0204(8) 0.0057(7) 0.0027(6) 0.0024(7)
C13 0.0176(8) 0.0211(9) 0.0228(8) 0.0109(7) 0.0023(7) 0.0040(7)
C14 0.0203(9) 0.0167(9) 0.0272(9) 0.0111(7) 0.0043(7) 0.0052(7)
C15 0.0157(8) 0.0179(9) 0.0245(9) 0.0062(7) 0.0015(7) 0.0027(7)
C16 0.0163(8) 0.0211(9) 0.0203(8) 0.0088(7) 0.0014(6) 0.0038(7)
C17 0.0153(8) 0.0181(9) 0.0273(9) 0.0113(7) 0.0051(7) 0.0025(7)
C21 0.0196(8) 0.0147(8) 0.0157(8) 0.0052(6) 0.0034(6) -0.0022(7)
C22 0.0210(9) 0.0164(8) 0.0208(8) 0.0061(7) 0.0048(7) 0.0010(7)
C23 0.0296(10) 0.0169(9) 0.0227(9) 0.0050(7) 0.0093(7) -0.0008(7)
C24 0.0381(11) 0.0214(9) 0.0141(8) 0.0039(7) 0.0056(7) -0.0011(8)
C25 0.0318(10) 0.0211(9) 0.0180(8) 0.0074(7) 0.0003(7) -0.0025(8)
C26 0.0203(9) 0.0201(9) 0.0191(8) 0.0079(7) 0.0022(7) 0.0005(7)
C27 0.0187(9) 0.0161(8) 0.0171(8) 0.0041(6) 0.0015(6) -0.0005(7)
C31 0.0148(8) 0.0204(9) 0.0149(7) 0.0064(6) 0.0008(6) 0.0060(7)
C32 0.0174(8) 0.0225(9) 0.0171(8) 0.0085(7) 0.0011(6) 0.0036(7)
C33 0.0220(9) 0.0235(9) 0.0164(8) 0.0067(7) 0.0001(6) 0.0078(7)
C34 0.0182(9) 0.0277(10) 0.0198(8) 0.0057(7) 0.0020(7) 0.0100(7)
C35 0.0185(9) 0.0284(10) 0.0198(8) 0.0092(7) 0.0027(7) 0.0052(7)
C36 0.0185(9) 0.0212(9) 0.0188(8) 0.0081(7) 0.0019(6) 0.0037(7)
C37 0.0221(9) 0.0236(9) 0.0141(8) 0.0076(7) 0.0032(6) 0.0051(7)
C41 0.0206(9) 0.0169(8) 0.0170(8) 0.0035(6) 0.0025(6) 0.0043(7)
F42 0.0190(5) 0.0257(6) 0.0262(5) 0.0112(4) 0.0047(4) 0.0038(4)
C42 0.0237(9) 0.0168(9) 0.0175(8) 0.0040(7) 0.0045(7) 0.0045(7)
F43 0.0192(6) 0.0361(7) 0.0341(6) 0.0116(5) -0.0017(4) 0.0060(5)
C43 0.0200(9) 0.0236(10) 0.0237(9) 0.0034(7) 0.0012(7) 0.0052(7)
F44 0.0372(7) 0.0482(8) 0.0447(7) 0.0280(6) -0.0049(6) 0.0136(6)
C44 0.0309(11) 0.0275(10) 0.0262(9) 0.0109(8) -0.0024(8) 0.0107(8)
F45 0.0422(7) 0.0456(8) 0.0519(8) 0.0372(7) 0.0011(6) 0.0021(6)
C45 0.0352(11) 0.0263(10) 0.0295(10) 0.0159(8) 0.0036(8) 0.0042(8)
F46 0.0247(6) 0.0276(6) 0.0369(6) 0.0181(5) 0.0029(5) -0.0007(5)
C46 0.0220(9) 0.0213(9) 0.0248(9) 0.0079(7) 0.0025(7) 0.0018(7)
F51 0.0262(6) 0.0274(6) 0.0236(5) 0.0034(4) 0.0070(4) -0.0005(5)
C51 0.0196(9) 0.0122(8) 0.0258(9) 0.0076(7) 0.0053(7) 0.0027(7)
C52 0.0211(9) 0.0172(9) 0.0283(9) 0.0063(7) 0.0049(7) 0.0015(7)
F53 0.0354(7) 0.0344(7) 0.0425(7) 0.0052(5) 0.0240(5) 0.0028(5)
C53 0.0278(10) 0.0192(9) 0.0352(10) 0.0084(8) 0.0164(8) 0.0041(8)
F54 0.0183(6) 0.0357(7) 0.0653(8) 0.0156(6) 0.0156(6) 0.0018(5)
C54 0.0170(9) 0.0210(10) 0.0500(12) 0.0142(9) 0.0108(8) 0.0027(7)
F55 0.0192(6) 0.0308(6) 0.0473(7) 0.0130(5) -0.0047(5) -0.0004(5)
C55 0.0194(9) 0.0166(9) 0.0394(11) 0.0112(8) 0.0005(8) 0.0019(7)
F56 0.0216(5) 0.0266(6) 0.0252(5) 0.0069(4) -0.0011(4) 0.0029(4)
C56 0.0203(9) 0.0158(9) 0.0275(9) 0.0086(7) 0.0052(7) 0.0034(7)
C61 0.0161(8) 0.0157(8) 0.0193(8) 0.0054(6) 0.0059(6) 0.0030(6)
F62 0.0245(5) 0.0205(5) 0.0193(5) 0.0060(4) -0.0002(4) 0.0037(4)
C62 0.0187(9) 0.0195(9) 0.0171(8) 0.0047(7) 0.0052(6) 0.0023(7)
F63 0.0418(7) 0.0225(6) 0.0275(6) 0.0139(5) 0.0061(5) 0.0090(5)
C63 0.0268(10) 0.0215(9) 0.0220(8) 0.0109(7) 0.0076(7) 0.0060(7)
F64 0.0586(8) 0.0139(5) 0.0359(6) 0.0073(5) 0.0079(6) 0.0013(5)
C64 0.0332(10) 0.0134(9) 0.0271(9) 0.0056(7) 0.0111(8) 0.0014(7)
F65 0.0443(7) 0.0216(6) 0.0239(5) -0.0011(4) -0.0001(5) -0.0036(5)
C65 0.0252(10) 0.0199(9) 0.0177(8) 0.0007(7) 0.0052(7) -0.0021(7)
F66 0.0256(6) 0.0227(5) 0.0181(5) 0.0054(4) 0.0013(4) 0.0043(4)
C66 0.0176(8) 0.0209(9) 0.0194(8) 0.0088(7) 0.0055(6) 0.0034(7)
C71 0.0132(8) 0.0174(8) 0.0180(8) 0.0045(6) 0.0003(6) 0.0033(6)
F72 0.0275(6) 0.0154(5) 0.0251(5) 0.0032(4) 0.0090(4) -0.0021(4)
C72 0.0179(9) 0.0142(8) 0.0227(8) 0.0044(7) 0.0006(6) 0.0009(7)
F73 0.0422(7) 0.0249(6) 0.0258(6) 0.0080(5) 0.0165(5) 0.0016(5)
C73 0.0227(9) 0.0230(9) 0.0212(8) 0.0077(7) 0.0060(7) 0.0024(7)
F74 0.0488(7) 0.0222(6) 0.0218(5) 0.0000(4) 0.0126(5) 0.0053(5)
C74 0.0272(10) 0.0207(9) 0.0179(8) 0.0015(7) 0.0039(7) 0.0053(7)
F75 0.0357(6) 0.0139(5) 0.0285(6) 0.0030(4) 0.0031(5) 0.0016(4)
C75 0.0210(9) 0.0145(8) 0.0237(9) 0.0042(7) -0.0008(7) 0.0017(7)
F76 0.0252(5) 0.0176(5) 0.0256(5) 0.0092(4) 0.0061(4) 0.0012(4)
C76 0.0162(8) 0.0192(9) 0.0212(8) 0.0093(7) 0.0017(6) 0.0026(7)
C131 0.0316(10) 0.0245(10) 0.0229(9) 0.0113(8) 0.0008(7) 0.0065(8)
C151 0.0320(11) 0.0197(9) 0.0274(9) 0.0045(8) -0.0019(8) 0.0058(8)
C171 0.0235(10) 0.0254(10) 0.0319(10) 0.0124(8) 0.0116(8) 0.0060(8)
C172 0.0185(9) 0.0187(9) 0.0304(9) 0.0133(7) 0.0047(7) 0.0036(7)
C173 0.0159(9) 0.0239(10) 0.0370(10) 0.0159(8) 0.0027(7) 0.0014(7)
C231 0.0390(12) 0.0268(11) 0.0287(10) 0.0047(8) 0.0164(9) 0.0047(9)
C251 0.0437(12) 0.0347(12) 0.0187(9) 0.0089(8) -0.0042(8) 0.0026(9)
C271 0.0208(9) 0.0212(9) 0.0245(9) 0.0052(7) 0.0030(7) -0.0033(7)
C272 0.0244(9) 0.0189(9) 0.0169(8) 0.0029(7) 0.0015(7) 0.0015(7)
C273 0.0277(10) 0.0166(9) 0.0215(8) 0.0061(7) 0.0023(7) 0.0016(7)
C331 0.0274(10) 0.0223(10) 0.0269(9) 0.0082(8) 0.0029(7) 0.0089(8)
C351 0.0209(10) 0.0359(12) 0.0393(11) 0.0148(9) 0.0112(8) 0.0086(8)
C371 0.0358(11) 0.0267(10) 0.0207(9) 0.0117(8) 0.0083(8) 0.0064(8)
C372 0.0257(10) 0.0396(12) 0.0181(9) 0.0078(8) -0.0009(7) 0.0074(9)
C373 0.0308(10) 0.0251(10) 0.0173(8) 0.0073(7) 0.0070(7) 0.0089(8)

loop_
_atom_type_symbol
_atom_type_description
_atom_type_scat_dispersion_real
_atom_type_scat_dispersion_imag
_atom_type_scat_source
C C 0.0033 0.0016 'International Tables Vol C Tables 4.2.6.8 and 6.1.1.4'
H H 0.0000 0.0000 'International Tables Vol C Tables 4.2.6.8 and 6.1.1.4'
B B 0.0013 0.0007 'International Tables Vol C Tables 4.2.6.8 and 6.1.1.4'
N N 0.0061 0.0033 'International Tables Vol C Tables 4.2.6.8 and 6.1.1.4'
O O 0.0106 0.0060 'International Tables Vol C Tables 4.2.6.8 and 6.1.1.4'
F F 0.0171 0.0103 'International Tables Vol C Tables 4.2.6.8 and 6.1.1.4'
Ti Ti 0.2776 0.4457 'International Tables Vol C Tables 4.2.6.8 and 6.1.1.4'

loop_
_geom_angle_atom_site_label_1
_geom_angle_atom_site_label_2
_geom_angle_atom_site_label_3
_geom_angle
N3 Ti1 N2 111.99(6)
N3 Ti1 N1 108.32(6)
N2 Ti1 N1 107.66(6)
N3 Ti1 O1T 118.76(5)
N2 Ti1 O1T 108.25(5)
N1 Ti1 O1T 100.84(5)
N3 Ti1 C31 34.69(5)
N2 Ti1 C31 107.12(6)
N1 Ti1 C31 137.68(5)
O1T Ti1 C31 90.40(5)
N3 Ti1 C21 134.08(6)
N2 Ti1 C21 30.90(5)
N1 Ti1 C21 109.79(5)
O1T Ti1 C21 77.70(5)
C31 Ti1 C21 112.46(5)
C4T O1T C1T 108.41(12)
C4T O1T Ti1 121.59(10)
C1T O1T Ti1 127.95(10)
C11 N1 C17 113.28(13)
C11 N1 Ti1 120.77(10)
C17 N1 Ti1 125.96(10)
O1T C1T C2T 105.27(13)
C71 B1 C41 102.68(13)
C71 B1 C61 114.29(13)
C41 B1 C61 112.76(14)
C71 B1 C51 112.34(14)
C41 B1 C51 113.13(13)
C61 B1 C51 102.08(13)
C3S O1S C2S 112.68(15)
C21 N2 C27 113.39(12)
C21 N2 Ti1 106.78(10)
C27 N2 Ti1 139.75(10)
C1T C2T C3T 102.56(15)
O1S C2S C1S 113.32(17)
C31 N3 C37 114.72(13)
C31 N3 Ti1 96.82(9)
C37 N3 Ti1 148.28(11)
C4T C3T C2T 102.50(15)
O1S C3S C4S 108.71(18)
O1T C4T C3T 104.64(14)
C12 C11 C16 118.75(15)
C12 C11 N1 119.89(15)
C16 C11 N1 121.36(14)
C13 C12 C11 121.31(16)
C14 C13 C12 118.52(15)
C14 C13 C131 120.67(15)
C12 C13 C131 120.81(16)
C13 C14 C15 121.76(16)
C14 C15 C16 118.42(16)
C14 C15 C151 120.47(16)
C16 C15 C151 121.11(15)
C11 C16 C15 121.21(15)
N1 C17 C173 111.39(13)
N1 C17 C171 110.99(14)
C173 C17 C171 107.72(14)
N1 C17 C172 108.84(13)
C173 C17 C172 108.85(14)
C171 C17 C172 108.99(14)
C26 C21 C22 119.23(15)
C26 C21 N2 120.71(15)
C22 C21 N2 120.06(15)
C26 C21 Ti1 112.86(11)
C22 C21 Ti1 111.21(11)
N2 C21 Ti1 42.32(7)
C23 C22 C21 120.83(16)
C22 C23 C24 118.52(17)
C22 C23 C231 121.15(17)
C24 C23 C231 120.33(16)
C25 C24 C23 122.02(16)
C24 C25 C26 118.52(17)
C24 C25 C251 120.84(16)
C26 C25 C251 120.63(17)
C21 C26 C25 120.83(17)
N2 C27 C272 108.21(13)
N2 C27 C271 111.54(13)
C272 C27 C271 109.88(14)
N2 C27 C273 109.42(13)
C272 C27 C273 108.96(14)
C271 C27 C273 108.79(14)
C36 C31 C32 118.90(15)
C36 C31 N3 119.82(15)
C32 C31 N3 121.26(15)
C36 C31 Ti1 101.83(11)
C32 C31 Ti1 118.78(11)
N3 C31 Ti1 48.49(7)
C33 C32 C31 121.22(16)
C32 C33 C34 118.09(16)
C32 C33 C331 120.76(16)
C34 C33 C331 121.14(16)
C35 C34 C33 122.36(16)
C34 C35 C36 118.14(16)
C34 C35 C351 121.14(16)
C36 C35 C351 120.68(17)
C35 C36 C31 121.19(16)
N3 C37 C373 108.91(13)
N3 C37 C372 110.10(14)
C373 C37 C372 108.42(15)
N3 C37 C371 111.62(14)
C373 C37 C371 109.29(14)
C372 C37 C371 108.46(15)
C42 C41 C46 113.53(15)
C42 C41 B1 118.45(15)
C46 C41 B1 127.84(15)
F42 C42 C43 116.31(15)
F42 C42 C41 119.28(15)
C43 C42 C41 124.41(16)
F43 C43 C44 119.15(16)
F43 C43 C42 121.43(16)
C44 C43 C42 119.40(17)
F44 C44 C45 121.36(17)
F44 C44 C43 119.86(18)
C45 C44 C43 118.78(17)
F45 C45 C44 119.39(17)
F45 C45 C46 120.42(18)
C44 C45 C46 120.19(17)
F46 C46 C45 115.11(15)
F46 C46 C41 121.22(16)
C45 C46 C41 123.66(17)
C52 C51 C56 113.38(16)
C52 C51 B1 118.93(15)
C56 C51 B1 127.41(15)
F51 C52 C53 115.66(16)
F51 C52 C51 119.50(15)
C53 C52 C51 124.84(17)
F53 C53 C54 119.95(17)
F53 C53 C52 120.94(18)
C54 C53 C52 119.11(17)
F54 C54 C55 120.84(18)
F54 C54 C53 120.14(18)
C55 C54 C53 119.01(17)
F55 C55 C54 119.72(17)
F55 C55 C56 120.36(17)
C54 C55 C56 119.92(17)
F56 C56 C55 114.89(16)
F56 C56 C51 121.41(15)
C55 C56 C51 123.71(17)
C66 C61 C62 113.16(15)
C66 C61 B1 127.11(15)
C62 C61 B1 119.47(15)
F62 C62 C63 116.59(15)
F62 C62 C61 118.80(15)
C63 C62 C61 124.61(16)
F63 C63 C64 119.49(16)
F63 C63 C62 121.20(16)
C64 C63 C62 119.31(16)
F64 C64 C65 120.66(16)
F64 C64 C63 120.28(16)
C65 C64 C63 119.06(16)
F65 C65 C64 120.05(16)
F65 C65 C66 120.32(16)
C64 C65 C66 119.63(16)
F66 C66 C65 114.71(15)
F66 C66 C61 121.11(15)
C65 C66 C61 124.18(16)
C72 C71 C76 112.71(15)
C72 C71 B1 128.10(15)
C76 C71 B1 119.09(14)
F72 C72 C73 114.83(15)
F72 C72 C71 121.16(15)
C73 C72 C71 124.00(16)
F73 C73 C74 119.89(15)
F73 C73 C72 120.11(16)
C74 C73 C72 120.00(16)
F74 C74 C73 120.87(16)
F74 C74 C75 120.47(16)
C73 C74 C75 118.66(16)
F75 C75 C76 121.14(15)
F75 C75 C74 119.77(15)
C76 C75 C74 119.09(16)
F76 C76 C75 115.77(15)
F76 C76 C71 118.76(15)
C75 C76 C71 125.46(15)

loop_
_geom_bond_atom_site_label_1
_geom_bond_atom_site_label_2
_geom_bond_distance
Ti1 N3 1.9042(13)
Ti1 N2 1.9074(14)
Ti1 N1 1.9278(14)
Ti1 O1T 2.0962(12)
Ti1 C31 2.5250(16)
Ti1 C21 2.7123(16)
O1T C4T 1.4841(19)
O1T C1T 1.485(2)
N1 C11 1.446(2)
N1 C17 1.525(2)
C1T C2T 1.520(2)
B1 C71 1.657(2)
B1 C41 1.659(2)
B1 C61 1.661(2)
B1 C51 1.662(3)
O1S C3S 1.418(2)
O1S C2S 1.429(2)
C1S C2S 1.515(3)
N2 C21 1.455(2)
N2 C27 1.512(2)
C2T C3T 1.522(3)
N3 C31 1.447(2)
N3 C37 1.512(2)
C3T C4T 1.509(3)
C3S C4S 1.497(3)
C11 C12 1.397(2)
C11 C16 1.397(2)
C12 C13 1.396(2)
C13 C14 1.393(2)
C13 C131 1.513(2)
C14 C15 1.395(2)
C15 C16 1.400(2)
C15 C151 1.510(2)
C17 C173 1.533(2)
C17 C171 1.537(2)
C17 C172 1.539(2)
C21 C26 1.395(2)
C21 C22 1.401(2)
C22 C23 1.395(2)
C23 C24 1.396(3)
C23 C231 1.511(3)
C24 C25 1.388(3)
C25 C26 1.401(2)
C25 C251 1.513(3)
C27 C272 1.522(2)
C27 C271 1.536(2)
C27 C273 1.541(2)
C31 C36 1.400(2)
C31 C32 1.401(2)
C32 C33 1.394(2)
C33 C34 1.399(2)
C33 C331 1.509(3)
C34 C35 1.393(3)
C35 C36 1.398(2)
C35 C351 1.513(2)
C37 C373 1.528(2)
C37 C372 1.530(2)
C37 C371 1.542(2)
C41 C42 1.392(2)
C41 C46 1.393(2)
F42 C42 1.3551(19)
C42 C43 1.382(2)
F43 C43 1.350(2)
C43 C44 1.381(3)
F44 C44 1.346(2)
C44 C45 1.372(3)
F45 C45 1.352(2)
C45 C46 1.386(3)
F46 C46 1.354(2)
F51 C52 1.359(2)
C51 C52 1.390(2)
C51 C56 1.391(2)
C52 C53 1.381(3)
F53 C53 1.350(2)
C53 C54 1.378(3)
F54 C54 1.349(2)
C54 C55 1.374(3)
F55 C55 1.349(2)
C55 C56 1.389(2)
F56 C56 1.352(2)
C61 C66 1.391(2)
C61 C62 1.398(2)
F62 C62 1.3561(19)
C62 C63 1.382(2)
F63 C63 1.351(2)
C63 C64 1.380(3)
F64 C64 1.347(2)
C64 C65 1.376(3)
F65 C65 1.346(2)
C65 C66 1.390(2)
F66 C66 1.3546(19)
C71 C72 1.394(2)
C71 C76 1.395(2)
F72 C72 1.3549(19)
C72 C73 1.387(2)
F73 C73 1.3478(19)
C73 C74 1.379(3)
F74 C74 1.3452(19)
C74 C75 1.383(2)
F75 C75 1.352(2)
C75 C76 1.374(2)
F76 C76 1.3623(19)
